data_4022432
loop_
_publ_author_name
'Benoit Guay'
'Pierre Deslongchamps'

_publ_section_title
;
 Cascade Polycyclization: Exploration of a Convergent Route
 to Access Various Tricyclic and Tetracyclic Products
 Related to Sterols
;
_journal_name_full 'Journal of Organic Chemistry'
_journal_page_first 6140
_journal_page_last 6148
_journal_paper_doi 10.1021/jo034280n
_journal_volume 68
_journal_year 2003
_chemical_formula_sum 'C21 H26 O5'
_chemical_formula_weight 358.42
_chemical_name_systematic
;
 ?
;
_space_group_IT_number 2
_symmetry_cell_setting triclinic
_symmetry_space_group_name_Hall '-P 1'
_symmetry_space_group_name_H-M 'P -1'
_atom_sites_solution_hydrogens geom
_atom_sites_solution_primary direct
_atom_sites_solution_secondary difmap
_audit_creation_method SHELXL-97
_cell_angle_alpha 69.967(10)
_cell_angle_beta 83.763(6)
_cell_angle_gamma 78.833(6)
_cell_formula_units_Z 2
_cell_length_a 7.1492(3)
_cell_length_b 11.0375(12)
_cell_length_c 12.7736(15)
_cell_measurement_temperature 293(2)
_cell_volume 928.06(15)
_computing_structure_refinement 'SHELXL-97 (Sheldrick, 1997)'
_diffrn_ambient_temperature 293(2)
_diffrn_measured_fraction_theta_full 0.767
_diffrn_measured_fraction_theta_max 0.767
_diffrn_radiation_monochromator graphite
_diffrn_radiation_source 'fine-focus sealed tube'
_diffrn_radiation_type CuK\a
_diffrn_radiation_wavelength 1.54178
_diffrn_reflns_av_R_equivalents 0.0605
_diffrn_reflns_av_sigmaI/netI 0.0523
_diffrn_reflns_limit_h_max 8
_diffrn_reflns_limit_h_min -8
_diffrn_reflns_limit_k_max 12
_diffrn_reflns_limit_k_min 0
_diffrn_reflns_limit_l_max 15
_diffrn_reflns_limit_l_min -14
_diffrn_reflns_number 2524
_diffrn_reflns_theta_full 65.05
_diffrn_reflns_theta_max 65.05
_diffrn_reflns_theta_min 3.69
_exptl_absorpt_coefficient_mu 0.738
_exptl_crystal_density_diffrn 1.283
_exptl_crystal_density_method 'not measured'
_exptl_crystal_F_000 384
_refine_diff_density_max 0.184
_refine_diff_density_min -0.153
_refine_diff_density_rms 0.038
_refine_ls_extinction_coef 0.0046(8)
_refine_ls_extinction_expression Fc^*^=kFc[1+0.001xFc^2^\l^3^/sin(2\q)]^-1/4^
_refine_ls_extinction_method SHELXL
_refine_ls_goodness_of_fit_ref 1.011
_refine_ls_hydrogen_treatment mixed
_refine_ls_matrix_type full
_refine_ls_number_parameters 236
_refine_ls_number_reflns 2418
_refine_ls_number_restraints 0
_refine_ls_restrained_S_all 1.011
_refine_ls_R_factor_all 0.0891
_refine_ls_R_factor_gt 0.0526
_refine_ls_shift/su_max 0.000
_refine_ls_shift/su_mean 0.000
_refine_ls_structure_factor_coef Fsqd
_refine_ls_weighting_details 'calc w=1/[\s^2^(Fo^2^)+(0.0573P)^2^+0.3558P] where P=(Fo^2^+2Fc^2^)/3'
_refine_ls_weighting_scheme calc
_refine_ls_wR_factor_gt 0.1250
_refine_ls_wR_factor_ref 0.1485
_reflns_number_gt 1528
_reflns_number_total 2418
_reflns_threshold_expression >2sigma(I)
_cod_data_source_file jo034280nsi20030611_112520_5.cif
_cod_data_source_block ben1599b
_cod_database_code 4022432

loop_
_symmetry_equiv_pos_as_xyz
'x, y, z'
'-x, -y, -z'

loop_
_atom_site_label
_atom_site_type_symbol
_atom_site_fract_x
_atom_site_fract_y
_atom_site_fract_z
_atom_site_U_iso_or_equiv
_atom_site_adp_type
_atom_site_occupancy
_atom_site_symmetry_multiplicity
_atom_site_calc_flag
_atom_site_refinement_flags
C1 C 0.6395(6) 0.4978(3) 0.8479(3) 0.0529(9) Uani 1 1 d .
C2 C 0.7493(7) 0.3656(4) 0.8950(4) 0.0957(17) Uani 1 1 d .
H2A H 0.7413 0.3158 0.8466 0.115 Uiso 1 1 calc R
H2B H 0.6908 0.3226 0.9670 0.115 Uiso 1 1 calc R
C3 C 0.9547(7) 0.3628(4) 0.9094(4) 0.0869(15) Uani 1 1 d .
H3A H 1.0196 0.2727 0.9339 0.104 Uiso 1 1 calc R
H3B H 0.9645 0.4001 0.9668 0.104 Uiso 1 1 calc R
C4 C 1.0521(6) 0.4384(4) 0.8020(4) 0.0664(11) Uani 1 1 d .
H4A H 1.1835 0.4375 0.8152 0.080 Uiso 1 1 calc R
H4B H 1.0526 0.3967 0.7464 0.080 Uiso 1 1 calc R
C5 C 0.9506(5) 0.5771(3) 0.7595(3) 0.0484(9) Uani 1 1 d .
C6 C 1.0470(5) 0.6772(4) 0.7331(3) 0.0541(10) Uani 1 1 d .
H6 H 1.1788 0.6574 0.7384 0.065 Uiso 1 1 calc R
C7 C 0.9593(5) 0.8160(4) 0.6962(3) 0.0489(9) Uani 1 1 d .
C8 C 0.7487(5) 0.8492(3) 0.6703(3) 0.0438(8) Uani 1 1 d .
C9 C 0.6478(5) 0.7410(3) 0.7558(2) 0.0425(8) Uani 1 1 d .
H9 H 0.5136 0.7586 0.7370 0.051 Uiso 1 1 calc R
C10 C 0.7348(4) 0.6025(3) 0.7532(3) 0.0438(8) Uani 1 1 d .
C11 C 0.6542(5) 0.7533(3) 0.8714(3) 0.0521(9) Uani 1 1 d .
H11A H 0.6098 0.6791 0.9281 0.062 Uiso 1 1 calc R
H11B H 0.7847 0.7530 0.8860 0.062 Uiso 1 1 calc R
C12 C 0.5304(6) 0.8781(4) 0.8771(3) 0.0608(11) Uani 1 1 d .
H12A H 0.5366 0.8838 0.9507 0.073 Uiso 1 1 calc R
H12B H 0.3991 0.8748 0.8672 0.073 Uiso 1 1 calc R
C13 C 0.5872(6) 1.0009(4) 0.7900(3) 0.0585(10) Uani 1 1 d .
C14 C 0.6410(5) 0.9841(3) 0.6734(3) 0.0518(9) Uani 1 1 d .
H14 H 0.5213 1.0010 0.6361 0.062 Uiso 1 1 calc R
C15 C 0.7459(6) 1.1011(3) 0.6119(3) 0.0626(11) Uani 1 1 d .
H15A H 0.8427 1.0796 0.5588 0.075 Uiso 1 1 calc R
H15B H 0.6567 1.1775 0.5725 0.075 Uiso 1 1 calc R
C16 C 0.8359(6) 1.1259(4) 0.7030(4) 0.0675(12) Uani 1 1 d .
C17 C 0.7655(6) 1.0425(4) 0.8143(3) 0.0688(12) Uani 1 1 d .
H17A H 0.7342 1.0919 0.8655 0.083 Uiso 1 1 calc R
H17B H 0.8613 0.9667 0.8465 0.083 Uiso 1 1 calc R
C18 C 0.7461(5) 0.8501(4) 0.5495(3) 0.0568(10) Uani 1 1 d .
H18A H 0.6166 0.8705 0.5271 0.085 Uiso 1 1 calc R
H18B H 0.8031 0.7655 0.5454 0.085 Uiso 1 1 calc R
H18C H 0.8170 0.9148 0.5007 0.085 Uiso 1 1 calc R
C19 C 0.4189(7) 1.1148(4) 0.7787(4) 0.0908(15) Uani 1 1 d .
H19A H 0.4531 1.1929 0.7240 0.136 Uiso 1 1 calc R
H19B H 0.3896 1.1287 0.8492 0.136 Uiso 1 1 calc R
H19C H 0.3093 1.0938 0.7556 0.136 Uiso 1 1 calc R
C20 C 0.6708(5) 0.5823(3) 0.6492(3) 0.0479(9) Uani 1 1 d .
C21 C 0.7576(6) 0.4894(5) 0.5072(4) 0.0806(14) Uani 1 1 d .
H21A H 0.8682 0.4448 0.4776 0.121 Uiso 1 1 calc R
H21B H 0.7087 0.5692 0.4504 0.121 Uiso 1 1 calc R
H21C H 0.6616 0.4344 0.5313 0.121 Uiso 1 1 calc R
O1 O 0.4728(4) 0.5222(3) 0.8742(2) 0.0684(8) Uani 1 1 d .
O2 O 1.0601(4) 0.8982(3) 0.6843(2) 0.0708(8) Uani 1 1 d .
O3 O 0.9419(5) 1.2041(3) 0.6870(3) 0.0915(11) Uani 1 1 d .
O4 O 0.5095(4) 0.6141(3) 0.6207(2) 0.0656(8) Uani 1 1 d .
O5 O 0.8095(3) 0.5192(3) 0.6012(2) 0.0591(7) Uani 1 1 d .

loop_
_atom_site_aniso_label
_atom_site_aniso_U_11
_atom_site_aniso_U_22
_atom_site_aniso_U_33
_atom_site_aniso_U_23
_atom_site_aniso_U_13
_atom_site_aniso_U_12
C1 0.070(3) 0.047(2) 0.047(2) -0.0152(17) 0.0036(19) -0.025(2)
C2 0.106(4) 0.055(3) 0.103(4) -0.003(3) 0.029(3) -0.019(3)
C3 0.114(4) 0.060(3) 0.073(3) -0.004(2) -0.020(3) -0.004(3)
C4 0.063(3) 0.058(3) 0.084(3) -0.026(2) -0.017(2) -0.013(2)
C5 0.049(2) 0.051(2) 0.051(2) -0.0212(17) -0.0043(16) -0.0137(17)
C6 0.041(2) 0.057(2) 0.069(3) -0.022(2) -0.0070(18) -0.0129(18)
C7 0.047(2) 0.054(2) 0.051(2) -0.0176(17) 0.0036(16) -0.0230(18)
C8 0.051(2) 0.0418(19) 0.0403(19) -0.0108(15) -0.0044(15) -0.0153(16)
C9 0.046(2) 0.048(2) 0.0368(18) -0.0127(15) -0.0011(14) -0.0170(16)
C10 0.044(2) 0.048(2) 0.0428(19) -0.0130(16) -0.0002(15) -0.0204(16)
C11 0.065(2) 0.055(2) 0.039(2) -0.0141(17) 0.0012(17) -0.0226(19)
C12 0.073(3) 0.061(3) 0.054(2) -0.024(2) 0.006(2) -0.017(2)
C13 0.066(3) 0.051(2) 0.063(3) -0.026(2) 0.000(2) -0.009(2)
C14 0.060(2) 0.044(2) 0.051(2) -0.0107(17) -0.0096(18) -0.0146(18)
C15 0.081(3) 0.045(2) 0.059(2) -0.0065(19) -0.007(2) -0.021(2)
C16 0.078(3) 0.047(2) 0.081(3) -0.020(2) -0.010(2) -0.017(2)
C17 0.089(3) 0.059(3) 0.068(3) -0.026(2) -0.014(2) -0.021(2)
C18 0.075(3) 0.054(2) 0.043(2) -0.0090(17) -0.0028(18) -0.026(2)
C19 0.097(4) 0.067(3) 0.109(4) -0.039(3) 0.000(3) 0.001(3)
C20 0.046(2) 0.053(2) 0.051(2) -0.0180(17) -0.0004(17) -0.0214(17)
C21 0.068(3) 0.125(4) 0.078(3) -0.069(3) -0.003(2) -0.019(3)
O1 0.0618(18) 0.080(2) 0.0640(18) -0.0142(15) 0.0047(14) -0.0352(15)
O2 0.0602(17) 0.0597(17) 0.096(2) -0.0199(15) -0.0047(15) -0.0283(14)
O3 0.102(2) 0.070(2) 0.114(3) -0.0288(18) -0.010(2) -0.0420(19)
O4 0.0497(16) 0.093(2) 0.0708(18) -0.0445(16) -0.0083(13) -0.0158(14)
O5 0.0486(15) 0.0835(19) 0.0618(17) -0.0436(15) 0.0010(12) -0.0156(13)

loop_
_atom_type_symbol
_atom_type_description
_atom_type_scat_dispersion_real
_atom_type_scat_dispersion_imag
_atom_type_scat_source
C C 0.0181 0.0091 'International Tables Vol C Tables 4.2.6.8 and 6.1.1.4'
H H 0.0000 0.0000 'International Tables Vol C Tables 4.2.6.8 and 6.1.1.4'
O O 0.0492 0.0322 'International Tables Vol C Tables 4.2.6.8 and 6.1.1.4'

loop_
_geom_angle_atom_site_label_1
_geom_angle_atom_site_label_2
_geom_angle_atom_site_label_3
_geom_angle
O1 C1 C2 120.8(4)
O1 C1 C10 119.8(3)
C2 C1 C10 119.0(4)
C1 C2 C3 114.3(4)
C2 C3 C4 111.8(4)
C5 C4 C3 110.6(4)
C6 C5 C4 120.7(3)
C6 C5 C10 120.4(3)
C4 C5 C10 118.8(3)
C5 C6 C7 124.7(3)
O2 C7 C6 118.6(3)
O2 C7 C8 123.8(3)
C6 C7 C8 117.6(3)
C7 C8 C18 104.7(3)
C7 C8 C9 107.3(3)
C18 C8 C9 112.8(3)
C7 C8 C14 116.7(3)
C18 C8 C14 107.0(3)
C9 C8 C14 108.5(3)
C11 C9 C10 112.3(3)
C11 C9 C8 107.7(3)
C10 C9 C8 112.8(3)
C5 C10 C9 111.4(3)
C5 C10 C20 112.4(3)
C9 C10 C20 110.0(3)
C5 C10 C1 112.0(3)
C9 C10 C1 110.1(3)
C20 C10 C1 100.4(3)
C12 C11 C9 110.2(3)
C11 C12 C13 113.7(3)
C12 C13 C17 115.2(3)
C12 C13 C19 108.7(3)
C17 C13 C19 108.5(3)
C12 C13 C14 112.6(3)
C17 C13 C14 102.4(3)
C19 C13 C14 109.1(3)
C8 C14 C15 115.3(3)
C8 C14 C13 117.8(3)
C15 C14 C13 102.5(3)
C16 C15 C14 104.9(3)
O3 C16 C17 126.3(4)
O3 C16 C15 124.7(4)
C17 C16 C15 109.0(3)
C16 C17 C13 104.9(3)
O4 C20 O5 124.4(3)
O4 C20 C10 122.8(3)
O5 C20 C10 112.7(3)
C20 O5 C21 115.9(3)

loop_
_geom_bond_atom_site_label_1
_geom_bond_atom_site_label_2
_geom_bond_distance
C1 O1 1.207(4)
C1 C2 1.471(6)
C1 C10 1.559(4)
C2 C3 1.493(6)
C3 C4 1.515(6)
C4 C5 1.500(5)
C5 C6 1.341(4)
C5 C10 1.520(4)
C6 C7 1.469(5)
C7 O2 1.225(4)
C7 C8 1.524(5)
C8 C18 1.541(4)
C8 C9 1.552(4)
C8 C14 1.549(5)
C9 C11 1.535(4)
C9 C10 1.546(5)
C10 C20 1.548(4)
C11 C12 1.506(5)
C12 C13 1.523(5)
C13 C17 1.531(5)
C13 C19 1.541(5)
C13 C14 1.562(5)
C14 C15 1.549(4)
C15 C16 1.514(5)
C16 O3 1.208(4)
C16 C17 1.500(6)
C20 O4 1.197(4)
C20 O5 1.318(4)
C21 O5 1.450(4)

loop_
_cod_related_entry_id
_cod_related_entry_database
_cod_related_entry_code
1 ChemSpider 4142813
